data_7235825
loop_
_publ_author_name
'Klap\"otke, Thomas M.'
'Schmid, Philipp. C.'
'Schnell, Simon'
'Stierstorfer, J\"org'

_publ_section_title
;
 Thermal stabilization of energetic materials by the aromatic
 nitrogen-rich
 4,4&#x2032;,5,5&#x2032;-tetraamino-3,3&#x2032;-bi-1,2,4-triazolium cation
;
_journal_issue 6
_journal_name_full 'Journal of Materials Chemistry A'
_journal_page_first 2658
_journal_paper_doi 10.1039/C4TA05964F
_journal_volume 3
_journal_year 2015
_chemical_formula_moiety 'C4 H10 N10, 2(N3 O4)'
_chemical_formula_sum 'C4 H10 N16 O8'
_chemical_formula_weight 410.28
_chemical_name_common '4,4',5,5'-Tetraamino-3,3'-bi-1,2,4-triazolium bisdinitramide'
_chemical_name_systematic '4,4',5,5'-Tetraamino-3,3'-bi-1,2,4-triazolium bisdinitramide'
_space_group_IT_number 2
_space_group_name_Hall '-P 1'
_space_group_name_H-M_alt 'P -1'
_symmetry_cell_setting triclinic
_symmetry_Int_Tables_number 2
_symmetry_space_group_name_Hall '-P 1'
_symmetry_space_group_name_H-M 'P -1'
_atom_sites_solution_hydrogens difmap
_atom_sites_solution_primary direct
_atom_sites_solution_secondary difmap
_audit_creation_date
;
'Wed Nov 19 11:40:00 2014'
;
_audit_creation_method
;
CrysAlisPro, Oxford Diffraction Ltd.,
Version 1.171.35.11 (release 16-05-2011 CrysAlis171 .NET)
(compiled May 16 2011,17:55:39)
;
_audit_update_record
;
2014-11-20 deposited with the CCDC.
2014-11-25 downloaded from the CCDC.
;
_cell_angle_alpha 97.897(13)
_cell_angle_beta 107.262(13)
_cell_angle_gamma 111.478(14)
_cell_formula_units_Z 1
_cell_length_a 6.5046(9)
_cell_length_b 7.7010(13)
_cell_length_c 8.4831(13)
_cell_measurement_reflns_used 869
_cell_measurement_temperature 100(2)
_cell_measurement_theta_max 33.2450
_cell_measurement_theta_min 4.7330
_cell_volume 362.85(12)
_computing_cell_refinement
;
CrysAlisPro, Agilent Technologies,
Version 1.171.35.11 (release 16-05-2011 CrysAlis171 .NET)
(compiled May 16 2011,17:55:39)
;
_computing_data_collection
;
CrysAlisPro, Agilent Technologies,
Version 1.171.35.11 (release 16-05-2011 CrysAlis171 .NET)
(compiled May 16 2011,17:55:39)
;
_computing_data_reduction
;
CrysAlisPro, Agilent Technologies,
Version 1.171.35.11 (release 16-05-2011 CrysAlis171 .NET)
(compiled May 16 2011,17:55:39)
;
_computing_molecular_graphics
;
'ORTEP (M. N. Burnett, C. K. Johnson, ORTEP-III: Oak Ridge Thermal Ellipsoid
# Plot Program for Crystal Structure Illustrations, Oak Ridge National
# Laboratory Report ORNL-6895, 1996). Windows version (L. J. Farrugia, Univ.
# Glasgow) used --- SCHAKAL (E. Keller, University of  Freiburg (Breisgau),
# Germany, 1995)'
;
_computing_publication_material
;PLATON (A. L. Spek, Acta Crystallogr, Sect. A, 1990, 46, C34, 1995 version).
# --- T.B.Cohen, Pure Appl. Chem. 1996,68,2339-2359 (atomic masses).
;
_computing_structure_refinement 'SHELXL-97 (Sheldrick, 1997)'
_computing_structure_solution SIR-92
_diffrn_ambient_temperature 100
_diffrn_detector_area_resol_mean 15.9809
_diffrn_measured_fraction_theta_full 0.987
_diffrn_measured_fraction_theta_max 0.987
_diffrn_measurement_device 'CCD camera on \k-goniostat'
_diffrn_measurement_device_type 'Xcalibur, Sapphire3'
_diffrn_measurement_method '\w scans'
_diffrn_orient_matrix_UB_11 -0.0081723000
_diffrn_orient_matrix_UB_12 0.0776409000
_diffrn_orient_matrix_UB_13 0.0493200000
_diffrn_orient_matrix_UB_21 -0.1218149000
_diffrn_orient_matrix_UB_22 -0.0598230000
_diffrn_orient_matrix_UB_23 -0.0187574000
_diffrn_orient_matrix_UB_31 0.0330859000
_diffrn_orient_matrix_UB_32 -0.0316711000
_diffrn_orient_matrix_UB_33 0.0742862000
_diffrn_radiation_collimation 0.5
_diffrn_radiation_monochromator graphite
_diffrn_radiation_source 'Enhance (Mo) X-ray Source'
_diffrn_radiation_type 'Mo K\a'
_diffrn_radiation_wavelength 0.71073
_diffrn_reflns_av_R_equivalents 0.0167
_diffrn_reflns_av_sigmaI/netI 0.0396
_diffrn_reflns_limit_h_max 8
_diffrn_reflns_limit_h_min -4
_diffrn_reflns_limit_k_max 9
_diffrn_reflns_limit_k_min -9
_diffrn_reflns_limit_l_max 9
_diffrn_reflns_limit_l_min -10
_diffrn_reflns_number 1969
_diffrn_reflns_theta_full 26.50
_diffrn_reflns_theta_max 26.50
_diffrn_reflns_theta_min 4.46
_diffrn_source_current 40
_diffrn_source_type 'Spellman generator'
_diffrn_source_voltage 50
_exptl_absorpt_coefficient_mu 0.172
_exptl_absorpt_correction_T_max 0.9830
_exptl_absorpt_correction_T_min 0.9830
_exptl_absorpt_correction_type multi-scan
_exptl_absorpt_process_details
;
CrysAlisPro, Agilent Technologies,
Version 1.171.35.11 (release 16-05-2011 CrysAlis171 .NET)
(compiled May 16 2011,17:55:39)
Empirical absorption correction using spherical harmonics,
 implemented in SCALE3 ABSPACK scaling algorithm.
;
_exptl_crystal_colour colorless
_exptl_crystal_density_diffrn 1.878
_exptl_crystal_density_method 'not measured'
_exptl_crystal_description plate
_exptl_crystal_F_000 210
_exptl_crystal_size_max 0.10
_exptl_crystal_size_mid 0.10
_exptl_crystal_size_min 0.10
_refine_diff_density_max 0.261
_refine_diff_density_min -0.267
_refine_diff_density_rms 0.060
_refine_ls_extinction_method none
_refine_ls_goodness_of_fit_ref 1.061
_refine_ls_hydrogen_treatment refall
_refine_ls_matrix_type full
_refine_ls_number_parameters 147
_refine_ls_number_reflns 1482
_refine_ls_number_restraints 0
_refine_ls_restrained_S_all 1.061
_refine_ls_R_factor_all 0.0486
_refine_ls_R_factor_gt 0.0384
_refine_ls_shift/su_max 0.000
_refine_ls_shift/su_mean 0.000
_refine_ls_structure_factor_coef Fsqd
_refine_ls_weighting_details 'calc w=1/[\s^2^(Fo^2^)+(0.0468P)^2^+0.0668P] where P=(Fo^2^+2Fc^2^)/3'
_refine_ls_weighting_scheme calc
_refine_ls_wR_factor_gt 0.0916
_refine_ls_wR_factor_ref 0.1013
_reflns_number_gt 1225
_reflns_number_total 1482
_reflns_threshold_expression >2sigma(I)
_cod_data_source_file c4ta05964f3.cif
_cod_data_source_block jx456
_cod_original_sg_symbol_Hall -P1
_cod_database_code 7235825

loop_
_symmetry_equiv_pos_as_xyz
'x, y, z'
'-x, -y, -z'

loop_
_atom_site_label
_atom_site_type_symbol
_atom_site_fract_x
_atom_site_fract_y
_atom_site_fract_z
_atom_site_U_iso_or_equiv
_atom_site_adp_type
_atom_site_occupancy
_atom_site_symmetry_multiplicity
_atom_site_calc_flag
N1 N 0.7520(3) 0.4069(2) 0.28295(18) 0.0126(3) Uani 1 1 d
N2 N 1.1115(3) 0.4136(2) 0.34885(18) 0.0148(3) Uani 1 1 d
N3 N 0.9772(3) 0.3310(2) 0.17571(19) 0.0150(4) Uani 1 1 d
N4 N 0.5482(3) 0.4298(2) 0.2847(2) 0.0149(3) Uani 1 1 d
N5 N 0.5848(3) 0.2617(2) -0.0159(2) 0.0179(4) Uani 1 1 d
C1 C 0.7606(3) 0.3265(2) 0.1354(2) 0.0138(4) Uani 1 1 d
C2 C 0.9702(3) 0.4564(2) 0.4103(2) 0.0124(4) Uani 1 1 d
O1 O 1.1009(2) 0.25512(18) 0.88788(16) 0.0187(3) Uani 1 1 d
O2 O 0.7610(2) 0.0018(2) 0.79948(17) 0.0238(3) Uani 1 1 d
O3 O 0.5953(2) -0.16728(18) 0.48115(16) 0.0186(3) Uani 1 1 d
O4 O 0.7249(2) 0.02743(19) 0.33631(16) 0.0194(3) Uani 1 1 d
N6 N 0.9189(3) 0.1207(2) 0.76799(18) 0.0144(3) Uani 1 1 d
N7 N 0.9206(3) 0.1361(2) 0.61187(18) 0.0157(3) Uani 1 1 d
N8 N 0.7326(3) -0.0120(2) 0.47290(18) 0.0142(3) Uani 1 1 d
H3 H 1.035(4) 0.303(3) 0.110(3) 0.028(6) Uiso 1 1 d
H4A H 0.491(4) 0.357(3) 0.349(3) 0.016(5) Uiso 1 1 d
H5B H 0.448(4) 0.268(3) -0.015(3) 0.024(6) Uiso 1 1 d
H5A H 0.591(4) 0.197(4) -0.097(3) 0.039(7) Uiso 1 1 d
H4B H 0.587(4) 0.553(3) 0.333(3) 0.023(6) Uiso 1 1 d

loop_
_atom_site_aniso_label
_atom_site_aniso_U_11
_atom_site_aniso_U_22
_atom_site_aniso_U_33
_atom_site_aniso_U_23
_atom_site_aniso_U_13
_atom_site_aniso_U_12
N1 0.0136(7) 0.0129(8) 0.0093(7) 0.0016(6) 0.0033(6) 0.0049(6)
N2 0.0147(8) 0.0153(8) 0.0092(7) 0.0004(6) 0.0023(6) 0.0038(6)
N3 0.0152(8) 0.0194(8) 0.0082(7) -0.0002(6) 0.0033(6) 0.0072(7)
N4 0.0130(8) 0.0163(8) 0.0144(8) 0.0028(6) 0.0045(6) 0.0061(7)
N5 0.0176(9) 0.0221(9) 0.0097(8) -0.0011(6) 0.0026(6) 0.0078(7)
C1 0.0168(9) 0.0127(9) 0.0116(9) 0.0029(7) 0.0057(7) 0.0060(7)
C2 0.0128(8) 0.0089(8) 0.0114(9) 0.0031(6) 0.0027(7) 0.0018(7)
O1 0.0160(7) 0.0183(7) 0.0128(6) -0.0012(5) 0.0019(5) 0.0027(5)
O2 0.0234(7) 0.0216(7) 0.0181(7) 0.0038(5) 0.0107(6) -0.0007(6)
O3 0.0179(7) 0.0120(7) 0.0188(7) 0.0011(5) 0.0065(6) 0.0004(6)
O4 0.0244(7) 0.0179(7) 0.0106(6) 0.0041(5) 0.0028(5) 0.0064(6)
N6 0.0141(8) 0.0125(8) 0.0135(8) 0.0012(6) 0.0033(6) 0.0050(6)
N7 0.0156(8) 0.0138(8) 0.0106(7) 0.0007(6) 0.0022(6) 0.0021(6)
N8 0.0141(8) 0.0126(8) 0.0136(8) 0.0017(6) 0.0031(6) 0.0056(6)

loop_
_atom_type_symbol
_atom_type_description
_atom_type_scat_dispersion_real
_atom_type_scat_dispersion_imag
_atom_type_scat_source
C C 0.0033 0.0016 'International Tables Vol C Tables 4.2.6.8 and 6.1.1.4'
N N 0.0061 0.0033 'International Tables Vol C Tables 4.2.6.8 and 6.1.1.4'
O O 0.0106 0.0060 'International Tables Vol C Tables 4.2.6.8 and 6.1.1.4'
H H 0.0000 0.0000 'International Tables Vol C Tables 4.2.6.8 and 6.1.1.4'

loop_
_geom_angle_atom_site_label_1
_geom_angle_atom_site_label_2
_geom_angle_atom_site_label_3
_geom_angle
_geom_angle_site_symmetry_3
C1 N1 C2 106.50(14) .
C1 N1 N4 120.83(15) .
C2 N1 N4 132.65(14) .
C2 N2 N3 104.04(14) .
C1 N3 N2 111.61(15) .
C1 N3 H3 126.9(16) .
N2 N3 H3 121.1(16) .
N1 N4 H4A 106.7(13) .
N1 N4 H4B 110.4(14) .
H4A N4 H4B 108.6(19) .
C1 N5 H5B 115.5(14) .
C1 N5 H5A 119.8(18) .
H5B N5 H5A 123(2) .
N5 C1 N3 129.30(17) .
N5 C1 N1 124.47(17) .
N3 C1 N1 106.22(15) .
N2 C2 N1 111.63(15) .
N2 C2 C2 124.9(2) 2_766
N1 C2 C2 123.43(19) 2_766
O2 N6 O1 120.95(15) .
O2 N6 N7 127.23(14) .
O1 N6 N7 111.71(14) .
N6 N7 N8 115.36(14) .
O4 N8 O3 122.94(15) .
O4 N8 N7 111.43(14) .
O3 N8 N7 125.56(14) .

loop_
_geom_bond_atom_site_label_1
_geom_bond_atom_site_label_2
_geom_bond_distance
_geom_bond_site_symmetry_2
N1 C1 1.345(2) .
N1 C2 1.381(2) .
N1 N4 1.404(2) .
N2 C2 1.297(2) .
N2 N3 1.378(2) .
N3 C1 1.333(2) .
N3 H3 0.81(2) .
N4 H4A 0.89(2) .
N4 H4B 0.89(2) .
N5 C1 1.319(2) .
N5 H5B 0.91(2) .
N5 H5A 0.81(3) .
C2 C2 1.448(3) 2_766
O1 N6 1.2675(19) .
O2 N6 1.2268(19) .
O3 N8 1.2293(19) .
O4 N8 1.2291(19) .
N6 N7 1.349(2) .
N7 N8 1.393(2) .

loop_
_geom_hbond_atom_site_label_D
_geom_hbond_atom_site_label_H
_geom_hbond_atom_site_label_A
_geom_hbond_distance_DH
_geom_hbond_distance_HA
_geom_hbond_distance_DA
_geom_hbond_angle_DHA
_geom_hbond_site_symmetry_A
N3 H3 O1 0.81(2) 2.06(2) 2.841(2) 161(2) 1_554
N4 H4A O3 0.89(2) 2.23(2) 3.119(2) 170.1(18) 2_656
N4 H4A O2 0.89(2) 2.53(2) 3.034(2) 115.9(16) 2_656
N5 H5B O1 0.91(2) 2.12(2) 2.987(2) 158.9(19) 1_454
N5 H5A O4 0.81(3) 2.30(3) 2.865(2) 127(2) 2_655
N5 H5A O2 0.81(3) 2.38(3) 3.107(2) 149(2) 1_554
N4 H4B O3 0.89(2) 2.31(2) 3.175(2) 163.6(19) 1_565

loop_
_geom_torsion_atom_site_label_1
_geom_torsion_atom_site_label_2
_geom_torsion_atom_site_label_3
_geom_torsion_atom_site_label_4
_geom_torsion
_geom_torsion_site_symmetry_4
C2 N2 N3 C1 0.42(19) .
N2 N3 C1 N5 178.97(18) .
N2 N3 C1 N1 0.1(2) .
C2 N1 C1 N5 -179.50(16) .
N4 N1 C1 N5 -0.8(3) .
C2 N1 C1 N3 -0.57(19) .
N4 N1 C1 N3 178.15(14) .
N3 N2 C2 N1 -0.78(18) .
N3 N2 C2 C2 178.6(2) 2_766
C1 N1 C2 N2 0.9(2) .
N4 N1 C2 N2 -177.62(17) .
C1 N1 C2 C2 -178.55(19) 2_766
N4 N1 C2 C2 2.9(3) 2_766
O2 N6 N7 N8 -7.0(2) .
O1 N6 N7 N8 176.85(13) .
N6 N7 N8 O4 169.27(14) .
N6 N7 N8 O3 -13.7(2) .
